data_7214922
loop_
_publ_author_name
'Chen, Kai'
'Liang, Li-Li'
'Liu, Hao-Jing'
'Tao, Zhu'
'Xue, Sai-Feng'
'Zhang, Yun-Qian'
'Zhu, Qian-Jiang'

_publ_section_title
;
 p-Hydroxybenzoic acid-assisted homochiral 1D-helical coordination
 polymers from calcium cations and cucurbit[5]uril
;
_journal_issue 23
_journal_name_full CrystEngComm
_journal_page_first 8049
_journal_paper_doi 10.1039/c2ce25958c
_journal_volume 14
_journal_year 2012
_chemical_formula_sum 'C40 H40 N25 O20'
_chemical_formula_weight 1190.97
_chemical_name_systematic
;
?
;
_space_group_IT_number 18
_symmetry_space_group_name_Hall 'P 2 2ab'
_symmetry_space_group_name_H-M 'P 21 21 2'
_atom_sites_solution_hydrogens geom
_atom_sites_solution_primary direct
_atom_sites_solution_secondary difmap
_audit_creation_method SHELXL-97
_cell_angle_alpha 90.00
_cell_angle_beta 90.00
_cell_angle_gamma 90.00
_cell_formula_units_Z 2
_cell_length_a 15.8841(18)
_cell_length_b 12.4803(14)
_cell_length_c 14.1747(16)
_cell_measurement_temperature 293(2)
_cell_volume 2810.0(5)
_computing_structure_refinement 'SHELXL-97 (Sheldrick, 1997)'
_computing_structure_solution 'SHELXS-97 (Sheldrick, 1990)'
_diffrn_ambient_temperature 293(2)
_diffrn_measured_fraction_theta_full 0.976
_diffrn_measured_fraction_theta_max 0.976
_diffrn_radiation_monochromator graphite
_diffrn_radiation_source 'fine-focus sealed tube'
_diffrn_radiation_type MoK\a
_diffrn_radiation_wavelength 0.71073
_diffrn_reflns_av_R_equivalents 0.0226
_diffrn_reflns_av_sigmaI/netI 0.0244
_diffrn_reflns_limit_h_max 19
_diffrn_reflns_limit_h_min -18
_diffrn_reflns_limit_k_max 15
_diffrn_reflns_limit_k_min -15
_diffrn_reflns_limit_l_max 15
_diffrn_reflns_limit_l_min -17
_diffrn_reflns_number 18741
_diffrn_reflns_theta_full 25.99
_diffrn_reflns_theta_max 25.99
_diffrn_reflns_theta_min 1.44
_exptl_absorpt_coefficient_mu 0.116
_exptl_crystal_density_diffrn 1.408
_exptl_crystal_density_method 'not measured'
_exptl_crystal_F_000 1230
_refine_diff_density_max 0.670
_refine_diff_density_min -0.679
_refine_diff_density_rms 0.094
_refine_ls_abs_structure_details 'Flack H D (1983), Acta Cryst. A39, 876-881'
_refine_ls_abs_structure_Flack 0.8(14)
_refine_ls_extinction_method none
_refine_ls_goodness_of_fit_ref 1.084
_refine_ls_hydrogen_treatment mixed
_refine_ls_matrix_type full
_refine_ls_number_parameters 438
_refine_ls_number_reflns 5287
_refine_ls_number_restraints 0
_refine_ls_restrained_S_all 1.084
_refine_ls_R_factor_all 0.0652
_refine_ls_R_factor_gt 0.0606
_refine_ls_shift/su_max 0.165
_refine_ls_shift/su_mean 0.017
_refine_ls_structure_factor_coef Fsqd
_refine_ls_weighting_details 'calc w=1/[\s^2^(Fo^2^)+(0.1396P)^2^+0.8217P] where P=(Fo^2^+2Fc^2^)/3'
_refine_ls_weighting_scheme calc
_refine_ls_wR_factor_gt 0.1823
_refine_ls_wR_factor_ref 0.1874
_reflns_number_gt 4847
_reflns_number_total 5287
_reflns_threshold_expression >2sigma(I)
_cod_data_source_file c2ce25958c.txt
_cod_data_source_block compound2_no_squeeze
_cod_database_code 7214922

loop_
_symmetry_equiv_pos_as_xyz
'x, y, z'
'-x, -y, z'
'x+1/2, -y+1/2, -z'
'-x+1/2, y+1/2, -z'

loop_
_atom_site_label
_atom_site_type_symbol
_atom_site_fract_x
_atom_site_fract_y
_atom_site_fract_z
_atom_site_U_iso_or_equiv
_atom_site_adp_type
_atom_site_occupancy
_atom_site_symmetry_multiplicity
_atom_site_calc_flag
_atom_site_refinement_flags
C1 C 0.17062(19) -0.1949(2) -0.0759(2) 0.0259(7) Uani 1 1 d .
C2 C 0.1309(2) -0.1699(3) 0.0901(2) 0.0274(7) Uani 1 1 d .
H2A H 0.1192 -0.2461 0.0857 0.033 Uiso 1 1 calc R
H2B H 0.1685 -0.1590 0.1431 0.033 Uiso 1 1 calc R
C3 C -0.02338(19) -0.1540(3) 0.0835(2) 0.0258(7) Uani 1 1 d .
C4 C -0.1718(2) -0.0995(3) 0.0960(2) 0.0290(7) Uani 1 1 d .
H4A H -0.1806 -0.1764 0.0953 0.035 Uiso 1 1 calc R
H4B H -0.2005 -0.0711 0.1510 0.035 Uiso 1 1 calc R
C5 C -0.21564(19) -0.1113(3) -0.0696(2) 0.0273(7) Uani 1 1 d .
C6 C -0.2650(2) -0.0821(3) -0.2326(2) 0.0301(7) Uani 1 1 d .
H6A H -0.2727 -0.1592 -0.2309 0.036 Uiso 1 1 calc R
H6B H -0.3174 -0.0505 -0.2542 0.036 Uiso 1 1 calc R
C7 C -0.1361(2) -0.1262(3) -0.3209(2) 0.0302(7) Uani 1 1 d .
C8 C -0.0181(2) -0.1358(3) -0.4325(2) 0.0335(8) Uani 1 1 d .
H8A H -0.0171 -0.1163 -0.4987 0.040 Uiso 1 1 calc R
H8B H -0.0297 -0.2120 -0.4287 0.040 Uiso 1 1 calc R
C9 C -0.1167(2) 0.0250(3) -0.4163(2) 0.0296(7) Uani 1 1 d .
H9 H -0.1313 0.0253 -0.4835 0.035 Uiso 1 1 calc R
C10 C -0.1959(2) 0.0415(3) -0.3539(2) 0.0291(7) Uani 1 1 d .
H10 H -0.2466 0.0509 -0.3924 0.035 Uiso 1 1 calc R
C11 C -0.1004(2) 0.1808(3) -0.3263(2) 0.0266(7) Uani 1 1 d .
C12 C -0.2329(2) 0.1888(3) -0.2355(2) 0.0278(7) Uani 1 1 d .
H12A H -0.2220 0.2653 -0.2359 0.033 Uiso 1 1 calc R
H12B H -0.2903 0.1780 -0.2568 0.033 Uiso 1 1 calc R
C13 C -0.0474(2) 0.0121(3) 0.1563(2) 0.0248(6) Uani 1 1 d .
H13 H -0.0699 0.0167 0.2206 0.030 Uiso 1 1 calc R
C14 C 0.23856(19) -0.0547(3) 0.0027(2) 0.0275(7) Uani 1 1 d .
H14 H 0.2834 -0.0712 0.0479 0.033 Uiso 1 1 calc R
C15 C 0.2710(2) -0.0602(3) -0.1012(2) 0.0278(7) Uani 1 1 d .
H15 H 0.3320 -0.0717 -0.1039 0.033 Uiso 1 1 calc R
C16 C -0.1943(3) -0.0720(3) -0.6381(2) 0.0361(8) Uani 1 1 d .
C17 C -0.2374(2) -0.1414(3) -0.5667(2) 0.0306(7) Uani 1 1 d .
C18 C -0.1982(2) -0.2329(3) -0.5328(2) 0.0316(7) Uani 1 1 d .
H18 H -0.1468 -0.2537 -0.5583 0.038 Uiso 1 1 calc R
C19 C -0.2337(2) -0.2941(3) -0.4619(3) 0.0334(7) Uani 1 1 d .
H19 H -0.2067 -0.3557 -0.4408 0.040 Uiso 1 1 calc R
C20 C -0.3102(2) -0.2630(3) -0.4222(3) 0.0338(7) Uani 1 1 d .
C21 C -0.3514(2) -0.1730(3) -0.4572(3) 0.0383(8) Uani 1 1 d .
H21 H -0.4033 -0.1529 -0.4324 0.046 Uiso 1 1 calc R
C22 C -0.3152(2) -0.1133(3) -0.5289(3) 0.0343(8) Uani 1 1 d .
H22 H -0.3433 -0.0536 -0.5521 0.041 Uiso 1 1 calc R
N1 N -0.19953(19) -0.0570(2) -0.2994(2) 0.0316(6) Uani 1 1 d .
N2 N -0.08561(19) -0.0785(2) -0.3870(2) 0.0304(6) Uani 1 1 d .
N3 N -0.06443(19) 0.1154(2) -0.39225(19) 0.0301(6) Uani 1 1 d .
N4 N -0.17609(17) 0.1373(2) -0.3016(2) 0.0297(6) Uani 1 1 d .
N5 N -0.24769(19) -0.0444(2) -0.1378(2) 0.0329(6) Uani 1 1 d .
N6 N -0.20957(17) -0.0540(2) 0.0126(2) 0.0288(6) Uani 1 1 d .
N7 N -0.08261(17) -0.0786(2) 0.10536(19) 0.0270(6) Uani 1 1 d .
N8 N 0.05293(17) -0.1136(2) 0.1079(2) 0.0282(6) Uani 1 1 d .
N9 N 0.17269(16) -0.1354(2) 0.0045(2) 0.0275(6) Uani 1 1 d .
N10 N 0.22544(17) -0.1498(2) -0.1396(2) 0.0285(6) Uani 1 1 d .
O1 O -0.12582(16) -0.21470(19) -0.28781(18) 0.0368(6) Uani 1 1 d .
O2 O -0.19752(14) -0.20471(18) -0.08012(19) 0.0322(5) Uani 1 1 d .
O1W O -0.04901(19) -0.3240(2) -0.1403(2) 0.0509(7) Uani 1 1 d .
O3 O -0.03705(15) -0.24127(18) 0.04838(18) 0.0339(6) Uani 1 1 d .
O2W O 0.0000 0.0000 -0.1418(14) 0.251(8) Uani 1 2 d S
O4 O 0.12894(15) -0.27520(19) -0.08959(18) 0.0334(5) Uani 1 1 d .
O3W O -0.0122(2) -0.2431(3) -0.7047(3) 0.0687(9) Uani 1 1 d .
O5 O -0.07075(15) 0.26366(18) -0.29608(17) 0.0330(5) Uani 1 1 d .
O4W O -0.4362(6) 0.0576(7) -0.3947(8) 0.168(3) Uani 1 1 d .
O6 O -0.2360(2) 0.0031(2) -0.67614(19) 0.0449(7) Uani 1 1 d .
O5W O 0.1258(3) -0.4840(3) -0.2083(6) 0.139(3) Uani 1 1 d .
O7 O -0.1192(2) -0.0868(3) -0.6551(3) 0.0679(11) Uani 1 1 d .
H7 H -0.1017 -0.1366 -0.6229 0.102 Uiso 1 1 calc R
O6W O 0.0184(13) -0.4433(9) 0.1327(10) 0.287(9) Uani 1 1 d .
O8 O -0.34613(19) -0.3171(2) -0.3500(2) 0.0458(7) Uani 1 1 d .
H8 H -0.3164 -0.3683 -0.3357 0.069 Uiso 1 1 calc R
O7W O 0.0667(5) -0.4730(5) -0.0246(6) 0.139(2) Uani 1 1 d .
O8W O -0.4403(6) 0.0586(8) -0.2922(6) 0.159(3) Uani 1 1 d .
O9W O -0.4704(6) 0.0768(7) -0.5980(7) 0.170(4) Uani 1 1 d .

loop_
_atom_site_aniso_label
_atom_site_aniso_U_11
_atom_site_aniso_U_22
_atom_site_aniso_U_33
_atom_site_aniso_U_23
_atom_site_aniso_U_13
_atom_site_aniso_U_12
C1 0.0239(15) 0.0229(15) 0.0309(17) 0.0016(13) -0.0023(13) 0.0045(12)
C2 0.0286(15) 0.0237(15) 0.0301(17) 0.0028(13) -0.0015(13) 0.0059(12)
C3 0.0299(16) 0.0269(16) 0.0206(14) 0.0025(12) -0.0005(12) -0.0005(12)
C4 0.0279(16) 0.0290(16) 0.0302(17) 0.0047(13) 0.0063(13) -0.0038(13)
C5 0.0224(14) 0.0244(15) 0.0352(18) 0.0036(13) 0.0021(12) -0.0052(12)
C6 0.0300(16) 0.0265(16) 0.0339(18) -0.0024(13) -0.0075(13) -0.0064(13)
C7 0.0358(17) 0.0246(16) 0.0302(17) -0.0015(13) -0.0127(13) -0.0023(13)
C8 0.046(2) 0.0241(15) 0.0302(18) -0.0097(13) -0.0053(14) 0.0050(14)
C9 0.0391(17) 0.0277(17) 0.0219(15) 0.0002(13) -0.0100(14) 0.0035(14)
C10 0.0287(15) 0.0307(16) 0.0278(16) -0.0011(13) -0.0120(13) 0.0000(13)
C11 0.0322(16) 0.0248(16) 0.0228(15) 0.0042(12) -0.0053(12) 0.0028(13)
C12 0.0266(15) 0.0253(15) 0.0314(17) 0.0002(13) -0.0015(13) 0.0082(12)
C13 0.0296(16) 0.0279(15) 0.0169(13) -0.0010(11) 0.0034(12) -0.0010(12)
C14 0.0227(14) 0.0278(16) 0.0322(17) 0.0012(13) -0.0060(13) 0.0009(12)
C15 0.0215(14) 0.0248(15) 0.0370(18) -0.0011(13) -0.0003(13) 0.0006(12)
C16 0.051(2) 0.0318(17) 0.0251(16) 0.0014(14) -0.0019(16) -0.0020(16)
C17 0.0397(18) 0.0309(17) 0.0211(16) -0.0038(13) -0.0063(13) -0.0043(14)
C18 0.0375(17) 0.0289(16) 0.0285(17) -0.0030(13) -0.0005(14) -0.0029(14)
C19 0.0425(18) 0.0265(16) 0.0311(17) 0.0016(13) -0.0072(15) -0.0016(15)
C20 0.0422(18) 0.0261(16) 0.0330(18) -0.0026(14) -0.0004(15) -0.0057(14)
C21 0.0345(18) 0.0321(18) 0.048(2) 0.0004(16) 0.0015(16) -0.0044(15)
C22 0.0380(18) 0.0285(17) 0.0363(19) 0.0020(14) -0.0045(15) -0.0018(14)
N1 0.0343(14) 0.0270(13) 0.0333(15) 0.0014(12) -0.0069(12) 0.0011(12)
N2 0.0380(15) 0.0228(13) 0.0304(15) 0.0014(11) -0.0039(12) 0.0014(12)
N3 0.0358(15) 0.0264(14) 0.0280(14) -0.0008(11) 0.0015(11) 0.0016(12)
N4 0.0305(14) 0.0270(13) 0.0317(15) -0.0034(12) -0.0028(12) -0.0003(11)
N5 0.0367(15) 0.0284(14) 0.0336(15) -0.0016(12) -0.0059(12) -0.0009(12)
N6 0.0290(13) 0.0244(13) 0.0331(15) 0.0023(11) -0.0002(11) 0.0001(11)
N7 0.0286(13) 0.0228(13) 0.0296(15) -0.0007(11) 0.0020(11) -0.0008(11)
N8 0.0262(13) 0.0257(14) 0.0327(15) -0.0003(11) -0.0001(11) 0.0030(11)
N9 0.0278(13) 0.0284(14) 0.0264(14) 0.0003(11) -0.0011(11) -0.0017(11)
N10 0.0283(13) 0.0274(13) 0.0298(14) 0.0005(11) 0.0045(11) -0.0009(11)
O1 0.0453(14) 0.0271(12) 0.0381(14) 0.0010(11) -0.0065(11) -0.0005(10)
O2 0.0327(12) 0.0213(11) 0.0424(14) -0.0004(10) -0.0003(10) -0.0035(9)
O1W 0.0480(15) 0.0468(16) 0.0579(18) -0.0004(14) 0.0004(14) -0.0027(13)
O3 0.0390(13) 0.0219(11) 0.0408(14) -0.0041(10) -0.0048(10) -0.0021(10)
O2W 0.194(14) 0.32(2) 0.241(17) 0.000 0.000 -0.001(16)
O4 0.0401(13) 0.0243(12) 0.0359(13) -0.0024(10) 0.0015(10) -0.0039(10)
O3W 0.066(2) 0.073(2) 0.067(2) 0.005(2) -0.0048(17) 0.0132(19)
O5 0.0385(12) 0.0239(11) 0.0366(13) -0.0030(10) -0.0004(10) -0.0025(10)
O4W 0.154(6) 0.128(6) 0.221(10) 0.036(6) 0.053(7) 0.045(5)
O6 0.0623(17) 0.0320(13) 0.0403(14) 0.0062(11) -0.0053(13) 0.0006(13)
O5W 0.080(3) 0.0301(18) 0.307(9) 0.002(3) 0.080(4) -0.0075(18)
O7 0.0567(19) 0.074(2) 0.073(2) 0.036(2) 0.0267(18) 0.0195(17)
O6W 0.47(3) 0.133(7) 0.262(12) 0.021(8) -0.126(16) 0.029(12)
O8 0.0519(16) 0.0349(14) 0.0507(17) 0.0102(12) 0.0118(13) 0.0012(12)
O7W 0.160(6) 0.089(4) 0.168(6) 0.019(4) -0.016(5) -0.007(4)
O8W 0.144(6) 0.177(7) 0.156(7) 0.001(6) -0.029(5) 0.017(6)
O9W 0.166(7) 0.135(6) 0.209(8) 0.056(6) 0.035(6) 0.075(6)

loop_
_atom_type_symbol
_atom_type_description
_atom_type_scat_dispersion_real
_atom_type_scat_dispersion_imag
_atom_type_scat_source
C C 0.0033 0.0016 'International Tables Vol C Tables 4.2.6.8 and 6.1.1.4'
H H 0.0000 0.0000 'International Tables Vol C Tables 4.2.6.8 and 6.1.1.4'
N N 0.0061 0.0033 'International Tables Vol C Tables 4.2.6.8 and 6.1.1.4'
O O 0.0106 0.0060 'International Tables Vol C Tables 4.2.6.8 and 6.1.1.4'

loop_
_geom_angle_atom_site_label_1
_geom_angle_atom_site_label_2
_geom_angle_atom_site_label_3
_geom_angle
_geom_angle_site_symmetry_1
_geom_angle_site_symmetry_3
O4 C1 N9 126.6(3) . .
O4 C1 N10 125.2(3) . .
N9 C1 N10 108.2(3) . .
N8 C2 N9 113.2(3) . .
O3 C3 N8 126.6(3) . .
O3 C3 N7 125.9(3) . .
N8 C3 N7 107.5(3) . .
N6 C4 N7 114.3(3) . .
O2 C5 N6 126.2(3) . .
O2 C5 N5 125.9(3) . .
N6 C5 N5 107.9(3) . .
N1 C6 N5 113.6(3) . .
O1 C7 N1 126.3(3) . .
O1 C7 N2 125.6(3) . .
N1 C7 N2 108.1(3) . .
N2 C8 N3 114.1(3) . 2
N3 C9 N2 115.8(3) . .
N3 C9 C10 103.2(3) . .
N2 C9 C10 103.4(3) . .
N4 C10 N1 115.9(3) . .
N4 C10 C9 103.1(3) . .
N1 C10 C9 102.9(3) . .
O5 C11 N4 126.1(3) . .
O5 C11 N3 126.0(3) . .
N4 C11 N3 107.8(3) . .
N10 C12 N4 114.0(3) 2 .
N8 C13 N7 115.1(2) 2 .
N8 C13 C13 103.4(3) 2 2
N7 C13 C13 102.9(3) . 2
N6 C14 N9 114.9(3) 2 .
N6 C14 C15 103.8(3) 2 .
N9 C14 C15 102.9(3) . .
N10 C15 N5 115.8(3) . 2
N10 C15 C14 103.0(3) . .
N5 C15 C14 102.3(3) 2 .
O7 C16 O6 122.2(4) . .
O7 C16 C17 119.3(3) . .
O6 C16 C17 118.4(4) . .
C18 C17 C22 118.1(3) . .
C18 C17 C16 120.4(3) . .
C22 C17 C16 121.4(3) . .
C19 C18 C17 121.6(3) . .
C18 C19 C20 119.7(3) . .
O8 C20 C21 118.3(3) . .
O8 C20 C19 122.3(3) . .
C21 C20 C19 119.4(3) . .
C22 C21 C20 120.0(3) . .
C21 C22 C17 121.1(3) . .
C7 N1 C6 122.9(3) . .
C7 N1 C10 112.9(3) . .
C6 N1 C10 124.2(3) . .
C7 N2 C8 121.8(3) . .
C7 N2 C9 112.6(3) . .
C8 N2 C9 124.7(3) . .
C11 N3 C9 112.9(3) . .
C11 N3 C8 122.8(3) . 2
C9 N3 C8 124.4(3) . 2
C11 N4 C10 112.9(3) . .
C11 N4 C12 122.5(3) . .
C10 N4 C12 124.4(3) . .
C5 N5 C6 121.6(3) . .
C5 N5 C15 112.9(3) . 2
C6 N5 C15 125.1(3) . 2
C5 N6 C14 112.7(3) . 2
C5 N6 C4 121.4(3) . .
C14 N6 C4 125.7(3) 2 .
C3 N7 C4 122.0(3) . .
C3 N7 C13 112.6(3) . .
C4 N7 C13 124.2(3) . .
C3 N8 C13 113.2(3) . 2
C3 N8 C2 122.6(3) . .
C13 N8 C2 124.2(3) 2 .
C1 N9 C2 121.9(3) . .
C1 N9 C14 112.4(3) . .
C2 N9 C14 123.4(3) . .
C1 N10 C15 112.8(3) . .
C1 N10 C12 122.0(3) . 2
C15 N10 C12 125.1(3) . 2

loop_
_geom_bond_atom_site_label_1
_geom_bond_atom_site_label_2
_geom_bond_distance
_geom_bond_site_symmetry_2
C1 O4 1.217(4) .
C1 N9 1.360(4) .
C1 N10 1.375(4) .
C2 N8 1.446(4) .
C2 N9 1.449(4) .
C3 O3 1.217(4) .
C3 N8 1.358(4) .
C3 N7 1.366(4) .
C4 N6 1.442(4) .
C4 N7 1.447(4) .
C5 O2 1.210(4) .
C5 N6 1.370(4) .
C5 N5 1.376(4) .
C6 N1 1.442(5) .
C6 N5 1.450(4) .
C7 O1 1.211(4) .
C7 N1 1.362(5) .
C7 N2 1.369(5) .
C8 N2 1.440(5) .
C8 N3 1.453(5) 2
C9 N3 1.442(4) .
C9 N2 1.445(4) .
C9 C10 1.551(5) .
C10 N4 1.442(4) .
C10 N1 1.452(4) .
C11 O5 1.214(4) .
C11 N4 1.365(4) .
C11 N3 1.367(4) .
C12 N10 1.449(4) 2
C12 N4 1.450(4) .
C13 N8 1.443(4) 2
C13 N7 1.454(4) .
C13 C13 1.537(6) 2
C14 N6 1.440(4) 2
C14 N9 1.453(4) .
C14 C15 1.562(5) .
C15 N10 1.439(4) .
C15 N5 1.452(4) 2
C16 O7 1.231(5) .
C16 O6 1.268(5) .
C16 C17 1.497(5) .
C17 C18 1.388(5) .
C17 C22 1.392(5) .
C18 C19 1.382(5) .
C19 C20 1.394(5) .
C20 O8 1.353(5) .
C20 C21 1.392(5) .
C21 C22 1.385(5) .
N3 C8 1.453(5) 2
N5 C15 1.452(4) 2
N6 C14 1.440(4) 2
N8 C13 1.443(4) 2
N10 C12 1.449(4) 2
O4W O8W 1.455(11) .
O6W O6W 1.53(3) 2_545
